data_4076954
loop_
_publ_author_name
'Rickard, Clifton E. F.'
'Roper, Warren R.'
'Williamson, Alex'
'Wright, L. James'

_publ_section_title
;
 Tethered Boryl and Base-Stabilized Borylene Osmium Complexes from the
 Reaction of Os(BCl2)Cl(CO)(PPh3)2with 2-Aminopyridine
;
_journal_issue 22
_journal_name_full Organometallics
_journal_page_first 4862
_journal_paper_doi 10.1021/om0203431
_journal_volume 21
_journal_year 2002
_chemical_formula_moiety 'C42 H34 B Br Cl N2 O Os P2, 1.5(C H2 Cl2)'
_chemical_formula_sum 'C43.5 H37 B Br Cl4 N2 O Os P2'
_chemical_formula_weight 1088.41
_chemical_name_systematic
; 
 ? 
;
_space_group_IT_number 14
_symmetry_cell_setting monoclinic
_symmetry_space_group_name_Hall '-P 2ybc'
_symmetry_space_group_name_H-M 'P 1 21/c 1'
_atom_sites_solution_hydrogens geom
_atom_sites_solution_primary direct
_atom_sites_solution_secondary difmap
_audit_creation_method SHELXL-97
_cell_angle_alpha 90.00
_cell_angle_beta 100.0160(10)
_cell_angle_gamma 90.00
_cell_formula_units_Z 8
_cell_length_a 26.0038(3)
_cell_length_b 19.2065(3)
_cell_length_c 17.2856(2)
_cell_measurement_reflns_used 8192
_cell_measurement_temperature 203(2)
_cell_measurement_theta_max 26
_cell_measurement_theta_min 2
_cell_volume 8501.58(19)
_computing_cell_refinement 'Siemens SMART'
_computing_data_collection 'Siemens SMART (Siemens, 1995)'
_computing_data_reduction 'Siemens SAINT  (Siemens, 1995)'
_computing_molecular_graphics 'Siemens SHELXTL (Siemens, 1994)'
_computing_publication_material SHELXL-97
_computing_structure_refinement 'SHELXL-97 Sheldrick, (1997)'
_computing_structure_solution 'SHELXS Sheldrick, (1990)'
_diffrn_ambient_temperature 203(2)
_diffrn_measured_fraction_theta_full 0.958
_diffrn_measured_fraction_theta_max 0.958
_diffrn_measurement_device_type 'Siemens SMART'
_diffrn_measurement_method 'Area detector \w scans'
_diffrn_radiation_monochromator graphite
_diffrn_radiation_source 'fine-focus sealed tube'
_diffrn_radiation_type MoK\a
_diffrn_radiation_wavelength 0.71073
_diffrn_reflns_av_R_equivalents 0.0324
_diffrn_reflns_av_sigmaI/netI 0.0395
_diffrn_reflns_limit_h_max 33
_diffrn_reflns_limit_h_min -33
_diffrn_reflns_limit_k_max 24
_diffrn_reflns_limit_k_min 0
_diffrn_reflns_limit_l_max 22
_diffrn_reflns_limit_l_min 0
_diffrn_reflns_number 52045
_diffrn_reflns_theta_full 27.50
_diffrn_reflns_theta_max 27.50
_diffrn_reflns_theta_min 1.33
_diffrn_standards_decay_% '< 2'
_exptl_absorpt_coefficient_mu 4.304
_exptl_absorpt_correction_T_max 0.6262
_exptl_absorpt_correction_T_min 0.2532
_exptl_absorpt_correction_type multi-scan
_exptl_absorpt_process_details 'Blessing, 1995'
_exptl_crystal_colour Colourless
_exptl_crystal_density_diffrn 1.701
_exptl_crystal_density_method 'not measured'
_exptl_crystal_description Prism
_exptl_crystal_F_000 4272
_exptl_crystal_size_max 0.44
_exptl_crystal_size_mid 0.30
_exptl_crystal_size_min 0.12
_refine_diff_density_max 3.384
_refine_diff_density_min -2.337
_refine_diff_density_rms 0.158
_refine_ls_extinction_method none
_refine_ls_goodness_of_fit_ref 1.047
_refine_ls_hydrogen_treatment mixed
_refine_ls_matrix_type full
_refine_ls_number_parameters 959
_refine_ls_number_reflns 18726
_refine_ls_number_restraints 0
_refine_ls_restrained_S_all 1.047
_refine_ls_R_factor_all 0.0609
_refine_ls_R_factor_gt 0.0474
_refine_ls_shift/su_max 0.033
_refine_ls_shift/su_mean 0.001
_refine_ls_structure_factor_coef Fsqd
_refine_ls_weighting_details 'calc w=1/[\s^2^(Fo^2^)+(0.0484P)^2^+65.4627P] where P=(Fo^2^+2Fc^2^)/3'
_refine_ls_weighting_scheme calc
_refine_ls_wR_factor_gt 0.1131
_refine_ls_wR_factor_ref 0.1226
_reflns_number_gt 15668
_reflns_number_total 18726
_reflns_threshold_expression >2sigma(I)
_cod_data_source_file om0203431.cif
_cod_data_source_block '[3]'
_cod_depositor_comments
;
The following automatic conversions were performed:
'_atom_site_symetry_multiplicity' tag replaced with
'_atom_site_symmetry_multiplicity'.

Automatic conversion script
Id: cif_correct_tags 1440 2010-10-19 06:21:57Z saulius 

The following automatic conversions were performed:

'_symmetry_cell_setting' value 'Monoclinic' changed to 'monoclinic'
according to /home/saulius/struct/CIF-dictionaries/cif_core.dic
dictionary named 'cif_core.dic' version 2.4.1 from
2010-06-29.

'_exptl_absorpt_correction_type' value 'Multi-scan'
changed to 'multi-scan' according to
/home/saulius/struct/CIF-dictionaries/cif_core.dic dictionary named
'cif_core.dic' version 2.4.1 from 2010-06-29.

Automatic conversion script
Id: cif_fix_values 1715 2011-07-08 13:25:40Z adriana 
;
_cod_original_sg_symbol_H-M 'P 21/c'
_cod_original_formula_sum 'C43.50 H37 B Br Cl4 N2 O Os P2'
_cod_database_code 4076954

loop_
_symmetry_equiv_pos_as_xyz
'x, y, z'
'-x, y+1/2, -z+1/2'
'-x, -y, -z'
'x, -y-1/2, z-1/2'

loop_
_atom_site_label
_atom_site_type_symbol
_atom_site_fract_x
_atom_site_fract_y
_atom_site_fract_z
_atom_site_U_iso_or_equiv
_atom_site_adp_type
_atom_site_occupancy
_atom_site_symmetry_multiplicity
_atom_site_calc_flag
_atom_site_refinement_flags
Os1 Os 0.414926(9) 0.635659(13) 0.711934(13) 0.02666(7) Uani 1 1 d .
Br1 Br 0.35683(3) 0.64925(4) 0.56908(4) 0.03544(15) Uani 1 1 d .
Cl1 Cl 0.50045(8) 0.59974(12) 0.89139(11) 0.0536(5) Uani 1 1 d .
P1 P 0.34699(6) 0.56755(8) 0.75037(9) 0.0262(3) Uani 1 1 d .
P2 P 0.47579(7) 0.71099(10) 0.66520(9) 0.0335(4) Uani 1 1 d .
N1 N 0.3782(2) 0.7294(3) 0.7498(3) 0.0314(11) Uani 1 1 d .
N2 N 0.4358(2) 0.7088(4) 0.8639(3) 0.0448(15) Uani 1 1 d .
H2A H 0.4505 0.7192 0.9117 0.054 Uiso 1 1 calc R
O1 O 0.4787(2) 0.5091(3) 0.6910(3) 0.0557(15) Uani 1 1 d .
B1 B 0.4513(3) 0.6487(5) 0.8263(5) 0.0396(18) Uani 1 1 d .
C1 C 0.4525(3) 0.5582(4) 0.6968(4) 0.0390(16) Uani 1 1 d .
C2 C 0.3971(3) 0.7504(4) 0.8233(4) 0.0395(16) Uani 1 1 d .
C3 C 0.3781(4) 0.8095(5) 0.8568(5) 0.056(2) Uani 1 1 d .
H3A H 0.3918 0.8228 0.9086 0.067 Uiso 1 1 calc R
C4 C 0.3392(4) 0.8470(5) 0.8127(5) 0.061(2) Uani 1 1 d .
H4A H 0.3259 0.8870 0.8335 0.073 Uiso 1 1 calc R
C5 C 0.3197(4) 0.8256(4) 0.7371(5) 0.053(2) Uani 1 1 d .
H5A H 0.2927 0.8509 0.7061 0.064 Uiso 1 1 calc R
C6 C 0.3397(3) 0.7675(4) 0.7074(4) 0.0366(15) Uani 1 1 d .
H6A H 0.3262 0.7537 0.6557 0.044 Uiso 1 1 calc R
C7 C 0.3616(3) 0.5148(3) 0.8397(4) 0.0319(14) Uani 1 1 d .
C8 C 0.4093(3) 0.4798(4) 0.8549(4) 0.0379(15) Uani 1 1 d .
H8A H 0.4336 0.4856 0.8210 0.045 Uiso 1 1 calc R
C9 C 0.4214(3) 0.4361(4) 0.9203(4) 0.0445(17) Uani 1 1 d .
H9A H 0.4542 0.4142 0.9312 0.053 Uiso 1 1 calc R
C10 C 0.3855(3) 0.4253(4) 0.9684(4) 0.0477(19) Uani 1 1 d .
H10A H 0.3936 0.3957 1.0122 0.057 Uiso 1 1 calc R
C11 C 0.3372(3) 0.4579(4) 0.9525(4) 0.0483(19) Uani 1 1 d .
H11A H 0.3124 0.4496 0.9851 0.058 Uiso 1 1 calc R
C12 C 0.3251(3) 0.5029(4) 0.8889(4) 0.0365(15) Uani 1 1 d .
H12A H 0.2925 0.5252 0.8789 0.044 Uiso 1 1 calc R
C13 C 0.3148(3) 0.5001(3) 0.6825(4) 0.0307(13) Uani 1 1 d .
C14 C 0.2692(3) 0.4687(4) 0.6964(4) 0.0398(16) Uani 1 1 d .
H14A H 0.2543 0.4833 0.7395 0.048 Uiso 1 1 calc R
C15 C 0.2451(3) 0.4167(4) 0.6483(5) 0.0491(19) Uani 1 1 d .
H15A H 0.2142 0.3962 0.6586 0.059 Uiso 1 1 calc R
C16 C 0.2667(4) 0.3950(4) 0.5854(5) 0.055(2) Uani 1 1 d .
H16A H 0.2501 0.3602 0.5517 0.067 Uiso 1 1 calc R
C17 C 0.3126(4) 0.4241(4) 0.5717(5) 0.056(2) Uani 1 1 d .
H17A H 0.3276 0.4086 0.5291 0.067 Uiso 1 1 calc R
C18 C 0.3369(3) 0.4764(4) 0.6203(4) 0.0406(16) Uani 1 1 d .
H18A H 0.3685 0.4956 0.6108 0.049 Uiso 1 1 calc R
C19 C 0.2925(3) 0.6225(3) 0.7658(4) 0.0339(14) Uani 1 1 d .
C20 C 0.2507(3) 0.6338(4) 0.7037(5) 0.0489(19) Uani 1 1 d .
H20A H 0.2493 0.6101 0.6558 0.059 Uiso 1 1 calc R
C21 C 0.2117(4) 0.6802(6) 0.7138(8) 0.084(4) Uani 1 1 d .
H21A H 0.1833 0.6875 0.6729 0.101 Uiso 1 1 calc R
C22 C 0.2144(5) 0.7158(7) 0.7838(10) 0.109(5) Uani 1 1 d .
H22A H 0.1876 0.7469 0.7905 0.130 Uiso 1 1 calc R
C23 C 0.2559(5) 0.7061(5) 0.8436(7) 0.079(4) Uani 1 1 d .
H23A H 0.2575 0.7315 0.8904 0.095 Uiso 1 1 calc R
C24 C 0.2955(3) 0.6595(4) 0.8363(5) 0.0472(19) Uani 1 1 d .
H24A H 0.3237 0.6529 0.8777 0.057 Uiso 1 1 calc R
C25 C 0.4517(3) 0.7995(4) 0.6471(4) 0.0361(15) Uani 1 1 d .
C26 C 0.4269(3) 0.8197(4) 0.5725(4) 0.0438(17) Uani 1 1 d .
H26A H 0.4237 0.7878 0.5307 0.053 Uiso 1 1 calc R
C27 C 0.4071(4) 0.8860(5) 0.5593(5) 0.060(2) Uani 1 1 d .
H27A H 0.3910 0.8990 0.5084 0.073 Uiso 1 1 calc R
C28 C 0.4105(4) 0.9333(5) 0.6196(6) 0.065(3) Uani 1 1 d .
H28A H 0.3973 0.9786 0.6100 0.078 Uiso 1 1 calc R
C29 C 0.4333(4) 0.9138(5) 0.6937(6) 0.063(2) Uani 1 1 d .
H29A H 0.4351 0.9458 0.7352 0.075 Uiso 1 1 calc R
C30 C 0.4537(3) 0.8475(5) 0.7086(5) 0.049(2) Uani 1 1 d .
H30A H 0.4690 0.8347 0.7599 0.059 Uiso 1 1 calc R
C31 C 0.4972(3) 0.6874(4) 0.5728(4) 0.0341(14) Uani 1 1 d .
C32 C 0.4845(3) 0.6238(4) 0.5365(4) 0.0430(17) Uani 1 1 d .
H32A H 0.4624 0.5930 0.5575 0.052 Uiso 1 1 calc R
C33 C 0.5042(3) 0.6048(5) 0.4689(4) 0.0493(19) Uani 1 1 d .
H33A H 0.4961 0.5611 0.4456 0.059 Uiso 1 1 calc R
C34 C 0.5355(3) 0.6508(5) 0.4367(4) 0.048(2) Uani 1 1 d .
H34A H 0.5485 0.6385 0.3910 0.058 Uiso 1 1 calc R
C35 C 0.5478(3) 0.7149(5) 0.4716(4) 0.0454(18) Uani 1 1 d .
H35A H 0.5684 0.7465 0.4490 0.055 Uiso 1 1 calc R
C36 C 0.5297(3) 0.7326(4) 0.5400(4) 0.0412(17) Uani 1 1 d .
H36A H 0.5394 0.7754 0.5645 0.049 Uiso 1 1 calc R
C37 C 0.5403(3) 0.7238(5) 0.7276(4) 0.050(2) Uani 1 1 d .
C38 C 0.5657(3) 0.7874(6) 0.7383(5) 0.061(3) Uani 1 1 d .
H38A H 0.5494 0.8270 0.7131 0.073 Uiso 1 1 calc R
C39 C 0.6142(4) 0.7944(8) 0.7848(6) 0.089(5) Uani 1 1 d .
H39A H 0.6301 0.8384 0.7920 0.106 Uiso 1 1 calc R
C40 C 0.6390(4) 0.7374(10) 0.8201(6) 0.099(5) Uani 1 1 d .
H40A H 0.6725 0.7417 0.8507 0.119 Uiso 1 1 calc R
C42 C 0.5645(3) 0.6672(7) 0.7633(5) 0.069(3) Uani 1 1 d .
H42A H 0.5484 0.6232 0.7571 0.083 Uiso 1 1 calc R
C41 C 0.6155(4) 0.6753(8) 0.8110(6) 0.088(4) Uani 1 1 d .
H41A H 0.6325 0.6362 0.8362 0.105 Uiso 1 1 calc R
Os2 Os 0.103733(8) 0.398084(11) 0.863196(12) 0.02017(6) Uani 1 1 d .
Br2 Br 0.11778(2) 0.32452(3) 0.73586(3) 0.02920(13) Uani 1 1 d .
Cl2 Cl 0.09012(7) 0.51581(9) 1.01673(10) 0.0367(4) Uani 1 1 d .
P3 P 0.04369(6) 0.46426(8) 0.77268(9) 0.0235(3) Uani 1 1 d .
P4 P 0.16339(6) 0.32497(8) 0.94621(9) 0.0236(3) Uani 1 1 d .
N3 N 0.04043(19) 0.3262(3) 0.8773(3) 0.0240(10) Uani 1 1 d .
N4 N 0.0305(2) 0.4027(3) 0.9756(3) 0.0297(11) Uani 1 1 d .
H4B H 0.0150 0.4173 1.0133 0.036 Uiso 1 1 calc R
O2 O 0.18634(19) 0.5086(3) 0.8736(3) 0.0385(11) Uani 1 1 d .
B2 B 0.0746(3) 0.4394(4) 0.9558(4) 0.0258(13) Uani 1 1 d .
C51 C 0.1545(2) 0.4649(3) 0.8680(3) 0.0267(12) Uani 1 1 d .
C52 C 0.0134(2) 0.3441(3) 0.9339(3) 0.0270(12) Uani 1 1 d .
C53 C -0.0302(3) 0.3053(4) 0.9468(4) 0.0354(15) Uani 1 1 d .
H53A H -0.0495 0.3195 0.9852 0.042 Uiso 1 1 calc R
C54 C -0.0443(3) 0.2471(4) 0.9033(4) 0.0388(16) Uani 1 1 d .
H54A H -0.0735 0.2209 0.9110 0.047 Uiso 1 1 calc R
C55 C -0.0148(3) 0.2271(3) 0.8474(4) 0.0354(15) Uani 1 1 d .
H55A H -0.0229 0.1861 0.8181 0.042 Uiso 1 1 calc R
C56 C 0.0265(2) 0.2681(3) 0.8356(4) 0.0298(13) Uani 1 1 d .
H56A H 0.0458 0.2550 0.7967 0.036 Uiso 1 1 calc R
C57 C 0.0188(3) 0.5471(3) 0.8056(4) 0.0302(13) Uani 1 1 d .
C58 C -0.0330(3) 0.5674(4) 0.7938(4) 0.0399(16) Uani 1 1 d .
H58A H -0.0592 0.5359 0.7720 0.048 Uiso 1 1 calc R
C59 C -0.0466(3) 0.6344(4) 0.8142(4) 0.0476(19) Uani 1 1 d .
H59A H -0.0819 0.6476 0.8064 0.057 Uiso 1 1 calc R
C60 C -0.0084(4) 0.6814(4) 0.8457(4) 0.047(2) Uani 1 1 d .
H60A H -0.0178 0.7266 0.8591 0.056 Uiso 1 1 calc R
C61 C 0.0437(4) 0.6618(4) 0.8574(4) 0.0455(18) Uani 1 1 d .
H61A H 0.0697 0.6938 0.8784 0.055 Uiso 1 1 calc R
C62 C 0.0574(3) 0.5952(3) 0.8382(4) 0.0376(15) Uani 1 1 d .
H62A H 0.0927 0.5820 0.8470 0.045 Uiso 1 1 calc R
C63 C 0.0660(2) 0.4983(3) 0.6851(3) 0.0262(12) Uani 1 1 d .
C64 C 0.0301(3) 0.5325(4) 0.6280(4) 0.0349(14) Uani 1 1 d .
H64A H -0.0052 0.5352 0.6336 0.042 Uiso 1 1 calc R
C65 C 0.0462(3) 0.5624(4) 0.5634(4) 0.0373(15) Uani 1 1 d .
H65A H 0.0216 0.5841 0.5245 0.045 Uiso 1 1 calc R
C66 C 0.0977(3) 0.5606(4) 0.5557(4) 0.0367(15) Uani 1 1 d .
H66A H 0.1084 0.5813 0.5118 0.044 Uiso 1 1 calc R
C67 C 0.1337(3) 0.5288(4) 0.6120(4) 0.0426(17) Uani 1 1 d .
H67A H 0.1691 0.5284 0.6068 0.051 Uiso 1 1 calc R
C68 C 0.1184(2) 0.4969(4) 0.6768(4) 0.0323(14) Uani 1 1 d .
H68A H 0.1432 0.4747 0.7148 0.039 Uiso 1 1 calc R
C69 C -0.0154(2) 0.4154(3) 0.7323(4) 0.0281(13) Uani 1 1 d .
C70 C -0.0191(3) 0.3831(3) 0.6591(4) 0.0321(14) Uani 1 1 d .
H70A H 0.0079 0.3884 0.6298 0.039 Uiso 1 1 calc R
C71 C -0.0626(3) 0.3433(4) 0.6299(4) 0.0454(18) Uani 1 1 d .
H71A H -0.0650 0.3215 0.5807 0.054 Uiso 1 1 calc R
C72 C -0.1023(3) 0.3355(4) 0.6723(5) 0.052(2) Uani 1 1 d .
H72A H -0.1321 0.3097 0.6514 0.062 Uiso 1 1 calc R
C73 C -0.0984(3) 0.3655(5) 0.7454(5) 0.052(2) Uani 1 1 d .
H73A H -0.1251 0.3588 0.7750 0.062 Uiso 1 1 calc R
C74 C -0.0544(3) 0.4061(4) 0.7756(4) 0.0357(15) Uani 1 1 d .
H74A H -0.0518 0.4268 0.8254 0.043 Uiso 1 1 calc R
C75 C 0.2282(2) 0.3120(3) 0.9202(4) 0.0284(13) Uani 1 1 d .
C76 C 0.2413(3) 0.3349(4) 0.8506(4) 0.0325(14) Uani 1 1 d .
H76A H 0.2175 0.3624 0.8163 0.039 Uiso 1 1 calc R
C77 C 0.2892(3) 0.3178(4) 0.8305(5) 0.0427(17) Uani 1 1 d .
H77A H 0.2977 0.3336 0.7828 0.051 Uiso 1 1 calc R
C78 C 0.3243(3) 0.2779(4) 0.8804(5) 0.0477(19) Uani 1 1 d .
H78A H 0.3561 0.2649 0.8659 0.057 Uiso 1 1 calc R
C79 C 0.3128(3) 0.2568(5) 0.9523(5) 0.049(2) Uani 1 1 d .
H79A H 0.3375 0.2313 0.9874 0.059 Uiso 1 1 calc R
C80 C 0.2652(3) 0.2732(4) 0.9719(4) 0.0398(16) Uani 1 1 d .
H80A H 0.2573 0.2583 1.0203 0.048 Uiso 1 1 calc R
C81 C 0.1404(2) 0.2351(4) 0.9485(4) 0.0323(14) Uani 1 1 d .
C82 C 0.1066(3) 0.2146(5) 0.9982(5) 0.0475(19) Uani 1 1 d .
H82A H 0.0946 0.2469 1.0319 0.057 Uiso 1 1 calc R
C83 C 0.0905(4) 0.1439(6) 0.9972(6) 0.068(3) Uani 1 1 d .
H83A H 0.0690 0.1285 1.0322 0.082 Uiso 1 1 calc R
C84 C 0.1061(4) 0.0984(5) 0.9458(7) 0.071(3) Uani 1 1 d .
H84A H 0.0949 0.0518 0.9453 0.085 Uiso 1 1 calc R
C85 C 0.1378(4) 0.1192(4) 0.8950(6) 0.062(2) Uani 1 1 d .
H85A H 0.1477 0.0875 0.8588 0.075 Uiso 1 1 calc R
C86 C 0.1551(3) 0.1868(4) 0.8972(5) 0.0460(18) Uani 1 1 d .
H86A H 0.1776 0.2006 0.8629 0.055 Uiso 1 1 calc R
C87 C 0.1829(2) 0.3503(4) 1.0502(3) 0.0320(14) Uani 1 1 d .
C88 C 0.1878(3) 0.3044(4) 1.1130(4) 0.0421(17) Uani 1 1 d .
H88A H 0.1784 0.2575 1.1038 0.051 Uiso 1 1 calc R
C89 C 0.2061(4) 0.3264(6) 1.1888(5) 0.060(2) Uani 1 1 d .
H89A H 0.2083 0.2951 1.2310 0.073 Uiso 1 1 calc R
C90 C 0.2208(4) 0.3938(6) 1.2016(5) 0.070(3) Uani 1 1 d .
H90A H 0.2329 0.4090 1.2533 0.084 Uiso 1 1 calc R
C91 C 0.2184(4) 0.4398(5) 1.1412(6) 0.070(3) Uani 1 1 d .
H91A H 0.2298 0.4859 1.1511 0.084 Uiso 1 1 calc R
C92 C 0.1991(3) 0.4184(4) 1.0646(5) 0.052(2) Uani 1 1 d .
H92A H 0.1972 0.4502 1.0228 0.062 Uiso 1 1 calc R
C93 C 0.1989(5) 0.6306(6) 0.9972(7) 0.082(3) Uiso 1 1 d .
H93A H 0.1958 0.6366 0.9403 0.098 Uiso 1 1 calc R
H93B H 0.1783 0.5895 1.0059 0.098 Uiso 1 1 calc R
Cl3 Cl 0.61387(13) 0.49235(18) 0.55855(19) 0.0894(8) Uiso 1 1 d .
Cl4 Cl 0.6545(5) 0.5403(6) 0.7161(7) 0.209(4) Uiso 0.67 1 d P
Cl4' Cl 0.6618(5) 0.6075(7) 0.6411(8) 0.114(4) Uiso 0.33 1 d P
C94 C 0.6090(6) 0.5558(8) 0.6280(9) 0.113(5) Uiso 1 1 d .
Cl5 Cl 0.26312(16) 0.6138(2) 1.0353(2) 0.1075(11) Uiso 1 1 d .
Cl6 Cl 0.1717(3) 0.7006(3) 1.0330(4) 0.176(2) Uiso 1 1 d .
C95 C -0.2385(8) 0.4380(10) 0.5451(11) 0.148(7) Uiso 1 1 d .
H95A H -0.2765 0.4359 0.5297 0.177 Uiso 1 1 calc R
H95B H -0.2259 0.4766 0.5162 0.177 Uiso 1 1 calc R
Cl7 Cl -0.21225(15) 0.3618(2) 0.5174(2) 0.1052(11) Uiso 1 1 d .
Cl8 Cl -0.2233(2) 0.4560(3) 0.6456(3) 0.1416(16) Uiso 1 1 d .

loop_
_atom_site_aniso_label
_atom_site_aniso_U_11
_atom_site_aniso_U_22
_atom_site_aniso_U_33
_atom_site_aniso_U_23
_atom_site_aniso_U_13
_atom_site_aniso_U_12
Os1 0.02282(12) 0.03520(14) 0.02211(12) 0.00331(9) 0.00434(9) 0.00019(9)
Br1 0.0337(3) 0.0434(4) 0.0273(3) 0.0016(3) 0.0000(2) -0.0006(3)
Cl1 0.0476(11) 0.0692(13) 0.0384(10) 0.0118(9) -0.0087(8) -0.0005(10)
P1 0.0249(8) 0.0288(8) 0.0260(7) 0.0028(6) 0.0071(6) 0.0020(6)
P2 0.0275(8) 0.0496(10) 0.0231(8) 0.0030(7) 0.0041(6) -0.0081(7)
N1 0.033(3) 0.033(3) 0.028(3) 0.001(2) 0.006(2) -0.005(2)
N2 0.047(4) 0.062(4) 0.024(3) -0.004(3) 0.001(2) -0.009(3)
O1 0.051(3) 0.068(4) 0.049(3) 0.010(3) 0.014(3) 0.029(3)
B1 0.033(4) 0.052(5) 0.033(4) 0.007(4) 0.005(3) -0.001(4)
C1 0.023(3) 0.064(5) 0.030(3) 0.005(3) 0.006(3) 0.001(3)
C2 0.048(4) 0.045(4) 0.026(3) -0.003(3) 0.010(3) -0.007(3)
C3 0.074(6) 0.057(5) 0.039(4) -0.012(4) 0.015(4) -0.007(4)
C4 0.072(6) 0.054(5) 0.058(5) -0.014(4) 0.018(5) 0.010(5)
C5 0.064(5) 0.047(5) 0.048(5) -0.002(4) 0.010(4) 0.012(4)
C6 0.041(4) 0.034(4) 0.036(4) -0.003(3) 0.011(3) -0.002(3)
C7 0.038(4) 0.027(3) 0.029(3) 0.002(3) 0.004(3) -0.004(3)
C8 0.042(4) 0.036(4) 0.035(4) 0.007(3) 0.004(3) 0.003(3)
C9 0.046(4) 0.040(4) 0.045(4) 0.009(3) 0.001(3) 0.007(3)
C10 0.055(5) 0.046(4) 0.037(4) 0.015(3) -0.007(3) -0.007(4)
C11 0.061(5) 0.049(5) 0.036(4) 0.010(3) 0.013(4) -0.014(4)
C12 0.037(4) 0.038(4) 0.035(3) 0.001(3) 0.009(3) -0.005(3)
C13 0.033(3) 0.027(3) 0.030(3) 0.004(2) 0.001(3) 0.003(3)
C14 0.039(4) 0.041(4) 0.038(4) 0.004(3) 0.004(3) -0.003(3)
C15 0.043(4) 0.045(4) 0.055(5) 0.006(4) -0.003(4) -0.013(3)
C16 0.080(6) 0.036(4) 0.046(5) -0.008(3) -0.003(4) -0.014(4)
C17 0.081(6) 0.043(4) 0.046(5) -0.013(4) 0.017(4) -0.001(4)
C18 0.049(4) 0.035(4) 0.039(4) -0.001(3) 0.013(3) -0.001(3)
C19 0.029(3) 0.031(3) 0.046(4) 0.010(3) 0.019(3) 0.004(3)
C20 0.033(4) 0.047(4) 0.066(5) 0.013(4) 0.006(4) 0.011(3)
C21 0.045(5) 0.086(8) 0.122(10) 0.032(7) 0.018(6) 0.033(5)
C22 0.094(9) 0.097(10) 0.155(14) 0.042(9) 0.080(10) 0.063(8)
C23 0.107(9) 0.056(6) 0.093(8) 0.005(5) 0.069(8) 0.024(6)
C24 0.058(5) 0.036(4) 0.057(5) 0.009(3) 0.034(4) 0.007(3)
C25 0.033(3) 0.044(4) 0.032(3) 0.000(3) 0.008(3) -0.013(3)
C26 0.046(4) 0.052(5) 0.033(4) 0.000(3) 0.007(3) -0.002(3)
C27 0.081(7) 0.051(5) 0.049(5) 0.013(4) 0.012(5) -0.002(5)
C28 0.086(7) 0.038(5) 0.074(6) -0.004(4) 0.020(5) -0.009(5)
C29 0.078(7) 0.042(5) 0.071(6) -0.013(4) 0.021(5) -0.018(4)
C30 0.049(5) 0.060(5) 0.038(4) -0.013(4) 0.010(3) -0.022(4)
C31 0.027(3) 0.050(4) 0.025(3) 0.007(3) 0.004(2) 0.000(3)
C32 0.045(4) 0.053(4) 0.033(4) 0.007(3) 0.011(3) -0.004(3)
C33 0.054(5) 0.062(5) 0.033(4) -0.004(3) 0.011(3) 0.003(4)
C34 0.038(4) 0.077(6) 0.032(4) 0.007(4) 0.013(3) 0.011(4)
C35 0.036(4) 0.069(5) 0.034(4) 0.012(4) 0.013(3) 0.003(4)
C36 0.031(4) 0.059(5) 0.035(4) 0.008(3) 0.008(3) -0.001(3)
C37 0.027(3) 0.099(7) 0.023(3) 0.007(4) 0.003(3) -0.012(4)
C38 0.037(4) 0.104(8) 0.042(4) -0.020(5) 0.012(3) -0.029(5)
C39 0.042(5) 0.183(14) 0.045(5) -0.045(7) 0.020(4) -0.048(7)
C40 0.028(5) 0.230(18) 0.040(5) -0.006(8) 0.006(4) -0.035(8)
C42 0.036(4) 0.127(9) 0.043(5) 0.014(5) 0.004(4) -0.005(5)
C41 0.039(5) 0.172(13) 0.051(6) 0.022(7) 0.003(4) 0.006(7)
Os2 0.02125(11) 0.02077(11) 0.01904(11) -0.00019(8) 0.00502(8) 0.00103(8)
Br2 0.0345(3) 0.0298(3) 0.0248(3) -0.0039(2) 0.0093(2) 0.0016(2)
Cl2 0.0430(9) 0.0334(8) 0.0365(8) -0.0124(7) 0.0146(7) -0.0045(7)
P3 0.0248(7) 0.0237(7) 0.0223(7) 0.0005(6) 0.0046(6) 0.0022(6)
P4 0.0230(7) 0.0266(8) 0.0216(7) 0.0027(6) 0.0049(6) 0.0008(6)
N3 0.022(2) 0.028(3) 0.022(2) -0.0030(19) 0.0039(19) -0.004(2)
N4 0.030(3) 0.035(3) 0.027(3) -0.007(2) 0.013(2) -0.004(2)
O2 0.036(3) 0.036(3) 0.044(3) -0.002(2) 0.006(2) -0.012(2)
B2 0.028(3) 0.027(3) 0.022(3) -0.002(3) 0.003(3) -0.003(3)
C51 0.029(3) 0.027(3) 0.025(3) 0.000(2) 0.008(2) 0.005(3)
C52 0.027(3) 0.030(3) 0.025(3) 0.003(2) 0.008(2) 0.000(2)
C53 0.033(3) 0.043(4) 0.033(3) 0.001(3) 0.013(3) -0.006(3)
C54 0.039(4) 0.041(4) 0.037(4) 0.005(3) 0.008(3) -0.011(3)
C55 0.043(4) 0.029(3) 0.034(3) -0.003(3) 0.005(3) -0.012(3)
C56 0.031(3) 0.032(3) 0.027(3) 0.001(2) 0.005(2) -0.004(3)
C57 0.038(3) 0.031(3) 0.024(3) 0.002(2) 0.009(3) 0.007(3)
C58 0.045(4) 0.036(4) 0.040(4) 0.001(3) 0.011(3) 0.014(3)
C59 0.056(5) 0.051(5) 0.039(4) 0.006(3) 0.017(4) 0.021(4)
C60 0.081(6) 0.030(4) 0.031(4) -0.001(3) 0.014(4) 0.019(4)
C61 0.071(5) 0.030(4) 0.034(4) -0.002(3) 0.005(3) 0.010(4)
C62 0.047(4) 0.030(3) 0.035(4) 0.001(3) 0.006(3) 0.007(3)
C63 0.032(3) 0.023(3) 0.023(3) 0.001(2) 0.005(2) -0.001(2)
C64 0.032(3) 0.038(4) 0.035(3) 0.007(3) 0.005(3) 0.007(3)
C65 0.047(4) 0.034(4) 0.030(3) 0.011(3) 0.004(3) 0.006(3)
C66 0.047(4) 0.035(4) 0.029(3) 0.008(3) 0.008(3) -0.004(3)
C67 0.035(4) 0.049(4) 0.045(4) 0.013(3) 0.013(3) -0.005(3)
C68 0.029(3) 0.041(4) 0.027(3) 0.006(3) 0.003(2) 0.000(3)
C69 0.022(3) 0.027(3) 0.034(3) 0.008(2) 0.001(2) 0.001(2)
C70 0.039(4) 0.027(3) 0.030(3) 0.005(2) 0.001(3) -0.001(3)
C71 0.060(5) 0.034(4) 0.036(4) 0.007(3) -0.009(3) -0.011(3)
C72 0.035(4) 0.053(5) 0.061(5) 0.020(4) -0.012(4) -0.017(4)
C73 0.035(4) 0.058(5) 0.061(5) 0.020(4) 0.007(4) -0.006(4)
C74 0.027(3) 0.039(4) 0.041(4) 0.011(3) 0.006(3) 0.002(3)
C75 0.024(3) 0.029(3) 0.033(3) 0.005(3) 0.009(2) 0.004(2)
C76 0.030(3) 0.036(3) 0.031(3) 0.005(3) 0.002(3) 0.005(3)
C77 0.035(4) 0.052(4) 0.045(4) 0.010(3) 0.019(3) 0.005(3)
C78 0.029(4) 0.059(5) 0.059(5) 0.014(4) 0.017(3) 0.010(3)
C79 0.028(4) 0.064(5) 0.057(5) 0.023(4) 0.010(3) 0.015(3)
C80 0.032(4) 0.047(4) 0.042(4) 0.019(3) 0.011(3) 0.005(3)
C81 0.025(3) 0.039(4) 0.032(3) 0.012(3) 0.001(2) 0.001(3)
C82 0.034(4) 0.066(5) 0.041(4) 0.018(4) 0.002(3) -0.008(4)
C83 0.054(5) 0.085(7) 0.060(6) 0.041(5) -0.006(4) -0.033(5)
C84 0.082(7) 0.039(5) 0.077(7) 0.022(5) -0.026(6) -0.025(5)
C85 0.066(6) 0.036(4) 0.078(7) -0.002(4) -0.006(5) -0.003(4)
C86 0.052(5) 0.037(4) 0.046(4) 0.003(3) 0.000(3) 0.002(3)
C87 0.026(3) 0.048(4) 0.020(3) 0.000(3) -0.001(2) 0.004(3)
C88 0.044(4) 0.054(5) 0.028(3) 0.004(3) 0.004(3) -0.003(3)
C89 0.070(6) 0.081(7) 0.027(4) 0.010(4) 0.000(4) -0.005(5)
C90 0.089(7) 0.091(8) 0.025(4) -0.008(4) -0.006(4) 0.001(6)
C91 0.085(7) 0.062(6) 0.054(5) -0.018(5) -0.015(5) -0.008(5)
C92 0.066(5) 0.045(4) 0.037(4) -0.002(3) -0.011(4) 0.002(4)

loop_
_atom_type_symbol
_atom_type_description
_atom_type_scat_dispersion_real
_atom_type_scat_dispersion_imag
_atom_type_scat_source
C C 0.0033 0.0016 'International Tables Vol C Tables 4.2.6.8 and 6.1.1.4'
H H 0.0000 0.0000 'International Tables Vol C Tables 4.2.6.8 and 6.1.1.4'
B B 0.0013 0.0007 'International Tables Vol C Tables 4.2.6.8 and 6.1.1.4'
N N 0.0061 0.0033 'International Tables Vol C Tables 4.2.6.8 and 6.1.1.4'
O O 0.0106 0.0060 'International Tables Vol C Tables 4.2.6.8 and 6.1.1.4'
P P 0.1023 0.0942 'International Tables Vol C Tables 4.2.6.8 and 6.1.1.4'
Cl Cl 0.1484 0.1585 'International Tables Vol C Tables 4.2.6.8 and 6.1.1.4'
Br Br -0.2901 2.4595 'International Tables Vol C Tables 4.2.6.8 and 6.1.1.4'
Os Os -1.2165 7.6030 'International Tables Vol C Tables 4.2.6.8 and 6.1.1.4'

loop_
_geom_angle_atom_site_label_1
_geom_angle_atom_site_label_2
_geom_angle_atom_site_label_3
_geom_angle
C1 Os1 B1 94.0(3)
C1 Os1 N1 170.3(3)
B1 Os1 N1 76.4(3)
C1 Os1 P1 91.9(2)
B1 Os1 P1 92.2(2)
N1 Os1 P1 89.15(14)
C1 Os1 P2 92.5(2)
B1 Os1 P2 91.7(2)
N1 Os1 P2 87.25(14)
P1 Os1 P2 173.90(6)
C1 Os1 Br1 100.2(2)
B1 Os1 Br1 165.7(3)
N1 Os1 Br1 89.41(14)
P1 Os1 Br1 89.08(4)
P2 Os1 Br1 85.96(4)
C19 P1 C7 104.5(3)
C19 P1 C13 102.8(3)
C7 P1 C13 98.7(3)
C19 P1 Os1 110.8(2)
C7 P1 Os1 118.9(2)
C13 P1 Os1 119.0(2)
C25 P2 C31 103.2(3)
C25 P2 C37 103.1(4)
C31 P2 C37 99.2(3)
C25 P2 Os1 113.3(2)
C31 P2 Os1 117.6(2)
C37 P2 Os1 118.1(3)
C2 N1 C6 117.8(6)
C2 N1 Os1 115.0(5)
C6 N1 Os1 127.2(4)
C2 N2 B1 118.6(6)
N2 B1 Cl1 111.3(6)
N2 B1 Os1 114.9(5)
Cl1 B1 Os1 133.8(5)
O1 C1 Os1 176.1(7)
N1 C2 N2 115.0(6)
N1 C2 C3 122.4(7)
N2 C2 C3 122.6(7)
C4 C3 C2 118.5(8)
C3 C4 C5 119.3(8)
C6 C5 C4 119.7(8)
N1 C6 C5 122.3(7)
C8 C7 C12 118.8(6)
C8 C7 P1 118.2(5)
C12 C7 P1 122.6(5)
C7 C8 C9 120.6(7)
C10 C9 C8 120.0(7)
C9 C10 C11 120.0(7)
C10 C11 C12 120.6(7)
C11 C12 C7 119.9(7)
C18 C13 C14 118.4(6)
C18 C13 P1 121.3(5)
C14 C13 P1 120.1(5)
C15 C14 C13 121.5(7)
C16 C15 C14 119.6(8)
C15 C16 C17 119.9(7)
C16 C17 C18 120.6(8)
C13 C18 C17 120.0(7)
C24 C19 C20 120.3(7)
C24 C19 P1 119.6(6)
C20 C19 P1 119.7(6)
C21 C20 C19 119.3(9)
C22 C21 C20 120.1(11)
C23 C22 C21 120.4(9)
C22 C23 C24 121.3(11)
C23 C24 C19 118.5(9)
C26 C25 C30 118.0(7)
C26 C25 P2 120.6(6)
C30 C25 P2 121.2(6)
C27 C26 C25 120.7(8)
C28 C27 C26 120.8(9)
C29 C28 C27 119.4(9)
C28 C29 C30 120.9(9)
C29 C30 C25 120.1(8)
C32 C31 C36 118.4(6)
C32 C31 P2 121.8(5)
C36 C31 P2 119.7(6)
C31 C32 C33 120.9(7)
C34 C33 C32 119.7(8)
C33 C34 C35 120.0(7)
C34 C35 C36 120.2(7)
C35 C36 C31 120.8(8)
C42 C37 C38 118.4(8)
C42 C37 P2 117.6(7)
C38 C37 P2 124.0(7)
C39 C38 C37 122.0(12)
C40 C39 C38 119.9(12)
C41 C40 C39 119.5(10)
C37 C42 C41 118.8(11)
C40 C41 C42 121.4(12)
C51 Os2 B2 93.1(3)
C51 Os2 N3 169.7(2)
B2 Os2 N3 76.7(2)
C51 Os2 P3 92.31(19)
B2 Os2 P3 91.0(2)
N3 Os2 P3 89.43(13)
C51 Os2 P4 89.87(19)
B2 Os2 P4 92.8(2)
N3 Os2 P4 89.12(13)
P3 Os2 P4 175.54(5)
C51 Os2 Br2 101.87(18)
B2 Os2 Br2 164.56(19)
N3 Os2 Br2 88.37(12)
P3 Os2 Br2 84.81(4)
P4 Os2 Br2 90.94(4)
C69 P3 C63 103.5(3)
C69 P3 C57 104.1(3)
C63 P3 C57 97.2(3)
C69 P3 Os2 112.8(2)
C63 P3 Os2 117.9(2)
C57 P3 Os2 118.9(2)
C81 P4 C75 101.2(3)
C81 P4 C87 105.3(3)
C75 P4 C87 99.5(3)
C81 P4 Os2 112.9(2)
C75 P4 Os2 117.6(2)
C87 P4 Os2 118.1(2)
C56 N3 C52 118.4(5)
C56 N3 Os2 126.9(4)
C52 N3 Os2 114.6(4)
C52 N4 B2 118.6(5)
N4 B2 Cl2 111.5(4)
N4 B2 Os2 114.5(4)
Cl2 B2 Os2 133.9(4)
O2 C51 Os2 177.5(5)
N3 C52 N4 115.5(5)
N3 C52 C53 121.2(6)
N4 C52 C53 123.4(6)
C54 C53 C52 119.7(6)
C53 C54 C55 118.9(6)
C56 C55 C54 118.9(6)
N3 C56 C55 122.8(6)
C58 C57 C62 118.8(6)
C58 C57 P3 125.6(5)
C62 C57 P3 115.2(5)
C57 C58 C59 120.4(8)
C60 C59 C58 120.4(8)
C59 C60 C61 119.7(7)
C62 C61 C60 120.2(8)
C61 C62 C57 120.4(7)
C68 C63 C64 118.7(6)
C68 C63 P3 122.2(5)
C64 C63 P3 118.8(5)
C65 C64 C63 120.3(6)
C66 C65 C64 120.4(6)
C65 C66 C67 120.1(6)
C66 C67 C68 120.7(7)
C67 C68 C63 119.7(6)
C74 C69 C70 119.7(6)
C74 C69 P3 120.6(5)
C70 C69 P3 119.5(5)
C71 C70 C69 119.9(7)
C72 C71 C70 120.4(7)
C71 C72 C73 120.2(7)
C72 C73 C74 119.8(7)
C69 C74 C73 120.0(7)
C76 C75 C80 118.6(6)
C76 C75 P4 123.1(5)
C80 C75 P4 118.1(5)
C75 C76 C77 120.7(6)
C78 C77 C76 120.0(7)
C77 C78 C79 120.2(7)
C80 C79 C78 119.8(7)
C79 C80 C75 120.6(6)
C86 C81 C82 118.8(7)
C86 C81 P4 119.5(5)
C82 C81 P4 121.7(6)
C81 C82 C83 118.7(9)
C84 C83 C82 120.3(8)
C83 C84 C85 120.9(8)
C84 C85 C86 119.5(10)
C85 C86 C81 121.7(8)
C92 C87 C88 118.5(6)
C92 C87 P4 116.7(5)
C88 C87 P4 124.5(6)
C89 C88 C87 121.2(8)
C90 C89 C88 119.3(8)
C89 C90 C91 121.3(8)
C90 C91 C92 119.9(9)
C87 C92 C91 119.9(8)
Cl6 C93 Cl5 116.9(8)
Cl4' C94 Cl3 110.7(10)
Cl4' C94 Cl4 65.0(8)
Cl3 C94 Cl4 110.9(10)
Cl7 C95 Cl8 114.4(11)

loop_
_geom_bond_atom_site_label_1
_geom_bond_atom_site_label_2
_geom_bond_distance
Os1 C1 1.824(8)
Os1 B1 2.053(8)
Os1 N1 2.191(6)
Os1 P1 2.3835(16)
Os1 P2 2.3865(17)
Os1 Br1 2.6740(7)
Cl1 B1 1.812(9)
P1 C19 1.823(7)
P1 C7 1.832(6)
P1 C13 1.848(7)
P2 C25 1.820(8)
P2 C31 1.837(7)
P2 C37 1.846(7)
N1 C2 1.344(8)
N1 C6 1.348(9)
N2 C2 1.378(10)
N2 B1 1.417(11)
O1 C1 1.178(9)
C2 C3 1.402(11)
C3 C4 1.361(13)
C4 C5 1.379(12)
C5 C6 1.369(10)
C7 C8 1.395(10)
C7 C12 1.398(9)
C8 C9 1.398(10)
C9 C10 1.371(11)
C10 C11 1.388(12)
C11 C12 1.391(10)
C13 C18 1.383(9)
C13 C14 1.387(10)
C14 C15 1.379(11)
C15 C16 1.371(12)
C16 C17 1.376(13)
C17 C18 1.388(11)
C19 C24 1.401(11)
C19 C20 1.405(11)
C20 C21 1.384(12)
C21 C22 1.381(19)
C22 C23 1.370(19)
C23 C24 1.386(12)
C25 C26 1.392(10)
C25 C30 1.401(10)
C26 C27 1.377(12)
C27 C28 1.374(13)
C28 C29 1.367(14)
C29 C30 1.387(13)
C31 C32 1.386(11)
C31 C36 1.399(10)
C32 C33 1.404(10)
C33 C34 1.382(12)
C34 C35 1.383(12)
C35 C36 1.389(10)
C37 C42 1.351(14)
C37 C38 1.386(13)
C38 C39 1.379(12)
C39 C40 1.36(2)
C40 C41 1.338(19)
C42 C41 1.443(13)
Os2 C51 1.832(6)
Os2 B2 2.047(7)
Os2 N3 2.195(5)
Os2 P3 2.3773(15)
Os2 P4 2.3798(15)
Os2 Br2 2.6933(6)
Cl2 B2 1.811(7)
P3 C69 1.832(6)
P3 C63 1.833(6)
P3 C57 1.845(6)
P4 C81 1.828(7)
P4 C75 1.836(6)
P4 C87 1.846(6)
N3 C56 1.343(8)
N3 C52 1.345(7)
N4 C52 1.368(8)
N4 B2 1.437(8)
O2 C51 1.172(8)
C52 C53 1.405(9)
C53 C54 1.361(10)
C54 C55 1.389(10)
C55 C56 1.376(9)
C57 C58 1.384(9)
C57 C62 1.407(10)
C58 C59 1.394(10)
C59 C60 1.382(12)
C60 C61 1.387(12)
C61 C62 1.384(10)
C63 C68 1.394(9)
C63 C64 1.399(9)
C64 C65 1.385(9)
C65 C66 1.368(10)
C66 C67 1.372(10)
C67 C68 1.395(9)
C69 C74 1.373(9)
C69 C70 1.398(9)
C70 C71 1.387(10)
C71 C72 1.374(12)
C72 C73 1.375(13)
C73 C74 1.408(11)
C75 C76 1.379(9)
C75 C80 1.406(9)
C76 C77 1.390(9)
C77 C78 1.374(10)
C78 C79 1.387(11)
C79 C80 1.376(10)
C81 C86 1.382(10)
C81 C82 1.391(9)
C82 C83 1.421(13)
C83 C84 1.356(16)
C84 C85 1.365(15)
C85 C86 1.373(11)
C87 C92 1.383(11)
C87 C88 1.388(10)
C88 C89 1.380(11)
C89 C90 1.356(14)
C90 C91 1.362(14)
C91 C92 1.393(11)
C93 Cl6 1.685(13)
C93 Cl5 1.717(12)
Cl3 C94 1.731(16)
Cl4 C94 1.784(18)
Cl4' C94 1.68(2)
C95 Cl7 1.718(19)
C95 Cl8 1.748(19)
